data_2206530
loop_
_publ_author_name
'Samuel Robinson Jebas'
'Thailampillai Balasubramanian'
'Balasingh Ravidurai'
'Sudalaiandi Kumaresan'

_publ_section_title
;
 2-(Acetylsulfanyl)pyridine <i>N</i>-oxide
;
_journal_coeditor_code RZ6099
_journal_issue 8
_journal_name_full 'Acta Crystallographica Section E'
_journal_page_first o2677
_journal_page_last o2678
_journal_paper_doi 10.1107/S1600536805022415
_journal_volume 61
_journal_year 2005
_chemical_formula_iupac 'C7 H7 N O3 S'
_chemical_formula_moiety 'C7 H7 N O3 S'
_chemical_formula_sum 'C7 H7 N O3 S'
_chemical_formula_weight 185.20
_chemical_melting_point 482
_chemical_name_systematic
;
2-(Acetylsulfanyl)pyridine N-oxide
;
_space_group_IT_number 14
_symmetry_cell_setting monoclinic
_symmetry_space_group_name_Hall '-P 2ybc'
_symmetry_space_group_name_H-M 'P 1 21/c 1'
_audit_creation_method 'WinGX routine CIF_UPDATE'
_cell_angle_alpha 90.00
_cell_angle_beta 102.06(4)
_cell_angle_gamma 90.00
_cell_formula_units_Z 8
_cell_length_a 9.826(4)
_cell_length_b 13.596(2)
_cell_length_c 11.990(5)
_cell_measurement_reflns_used 25
_cell_measurement_temperature 303
_cell_measurement_theta_max 25
_cell_measurement_theta_min 2
_cell_volume 1566.4(10)
_computing_cell_refinement 'CAD-4 EXPRESS'
_computing_data_collection 'CAD-4 EXPRESS (Enraf--Nonius, 1994)'
_computing_data_reduction 'XCAD4 (Harms & Wocadlo, 1995)'
_computing_molecular_graphics 'PLATON (Spek, 2003)'
_computing_publication_material SHELXL97
_computing_structure_refinement 'SHELXL97 (Sheldrick, 1997)'
_computing_structure_solution 'SHELXS97 (Sheldrick, 1997)'
_diffrn_measured_fraction_theta_full 0.996
_diffrn_measured_fraction_theta_max 0.996
_diffrn_measurement_device_type 'Nonius MACH3 sealed-tube'
_diffrn_measurement_method \w-2\q
_diffrn_radiation_type MoK\a
_diffrn_radiation_wavelength 0.71073
_diffrn_reflns_av_R_equivalents 0.0599
_diffrn_reflns_limit_h_max 11
_diffrn_reflns_limit_h_min 0
_diffrn_reflns_limit_k_max 16
_diffrn_reflns_limit_k_min -1
_diffrn_reflns_limit_l_max 13
_diffrn_reflns_limit_l_min -14
_diffrn_reflns_number 3186
_diffrn_reflns_theta_full 25.24
_diffrn_reflns_theta_max 24.99
_diffrn_reflns_theta_min 2.12
_diffrn_standards_decay_% 0
_diffrn_standards_interval_time 60
_diffrn_standards_number 3
_exptl_absorpt_coefficient_mu 0.374
_exptl_absorpt_correction_T_max 0.935
_exptl_absorpt_correction_T_min 0.914
_exptl_absorpt_correction_type psi-scan
_exptl_absorpt_process_details '(North <i>et al.</i>, 1968)'
_exptl_crystal_colour white
_exptl_crystal_density_diffrn 1.562
_exptl_crystal_density_method 'not measured'
_exptl_crystal_description prism
_exptl_crystal_F_000 768
_exptl_crystal_size_max 0.24
_exptl_crystal_size_mid 0.20
_exptl_crystal_size_min 0.18
_refine_diff_density_max 0.343
_refine_diff_density_min -0.325
_refine_ls_extinction_method none
_refine_ls_goodness_of_fit_ref 1.019
_refine_ls_hydrogen_treatment refall
_refine_ls_matrix_type full
_refine_ls_number_parameters 219
_refine_ls_number_reflns 2751
_refine_ls_number_restraints 0
_refine_ls_restrained_S_all 1.019
_refine_ls_R_factor_gt 0.052
_refine_ls_shift/su_max 0
_refine_ls_structure_factor_coef Fsqd
_refine_ls_weighting_details 'calc w = 1/[\s^2^(Fo^2^)+(0.075P)^2^] where P = (Fo^2^+2Fc^2^)/3'
_refine_ls_weighting_scheme calc
_refine_ls_wR_factor_ref 0.1496
_reflns_number_gt 1546
_reflns_number_total 2751
_reflns_threshold_expression I>2\s(I)
_cod_data_source_file rz6099.cif
_cod_data_source_block I
_cod_original_cell_volume 1566.6(10)
_cod_original_sg_symbol_H-M 'P 21/c'
_cod_database_code 2206530
_cod_database_fobs_code 2206530

loop_
_symmetry_equiv_pos_as_xyz
'x, y, z'
'-x, y+1/2, -z+1/2'
'-x, -y, -z'
'x, -y-1/2, z-1/2'

loop_
_atom_site_label
_atom_site_fract_x
_atom_site_fract_y
_atom_site_fract_z
_atom_site_U_iso_or_equiv
_atom_site_adp_type
_atom_site_calc_flag
_atom_site_refinement_flags
_atom_site_occupancy
_atom_site_type_symbol
C1 0.7804(4) 1.0868(3) 0.0244(4) 0.0348(10) Uani d . 1 C
C2 0.6995(4) 1.0116(3) 0.0763(3) 0.0340(10) Uani d . 1 C
H2A 0.7621 0.9639 0.1202 0.041 Uiso calc R 1 H
H2B 0.6347 0.9771 0.0171 0.041 Uiso calc R 1 H
C3 0.5158(4) 0.9831(3) 0.2161(3) 0.0305(9) Uani d . 1 C
C4 0.5059(4) 0.8859(3) 0.1841(4) 0.0357(10) Uani d . 1 C
H4 0.5527 0.863 0.1294 0.043 Uiso calc R 1 H
C5 0.4262(5) 0.8225(3) 0.2333(4) 0.0435(12) Uani d . 1 C
H5 0.4169 0.7572 0.2098 0.052 Uiso calc R 1 H
C6 0.3602(5) 0.8548(3) 0.3168(4) 0.0460(12) Uani d . 1 C
H6 0.3086 0.8117 0.3518 0.055 Uiso calc R 1 H
C7 0.3721(5) 0.9512(3) 0.3472(4) 0.0458(13) Uani d . 1 C
H7 0.3277 0.9743 0.4033 0.055 Uiso calc R 1 H
C11 0.2918(4) 0.3235(3) 0.0317(4) 0.0355(10) Uani d . 1 C
C12 0.2326(5) 0.2477(3) 0.0999(4) 0.0356(10) Uani d . 1 C
H12A 0.3066 0.208 0.1442 0.043 Uiso calc R 1 H
H12B 0.169 0.2046 0.0495 0.043 Uiso calc R 1 H
C13 0.0714(4) 0.2161(3) 0.2555(3) 0.0302(10) Uani d . 1 C
C14 0.0822(5) 0.1161(3) 0.2376(4) 0.0381(11) Uani d . 1 C
H14 0.1348 0.093 0.187 0.046 Uiso calc R 1 H
C15 0.0153(5) 0.0522(3) 0.2947(4) 0.0442(12) Uani d . 1 C
H15 0.0217 -0.015 0.2823 0.053 Uiso calc R 1 H
C16 -0.0617(5) 0.0849(3) 0.3704(4) 0.0446(11) Uani d . 1 C
H16 -0.1079 0.0406 0.4086 0.054 Uiso calc R 1 H
C17 -0.0694(5) 0.1838(3) 0.3888(4) 0.0408(11) Uani d . 1 C
H17 -0.1218 0.2072 0.4394 0.049 Uiso calc R 1 H
N1 0.4473(4) 1.0137(2) 0.2972(3) 0.0374(9) Uani d . 1 N
N11 -0.0016(4) 0.2469(2) 0.3341(3) 0.0352(9) Uani d . 1 N
O1 0.7865(3) 1.1724(2) 0.0509(3) 0.0518(9) Uani d . 1 O
O2 0.8412(4) 1.0477(2) -0.0519(3) 0.0489(9) Uani d . 1 O
H2 0.8866 1.0899 -0.0768 0.073 Uiso calc R 1 H
O3 0.4564(4) 1.1086(2) 0.3228(3) 0.0598(11) Uani d . 1 O
O11 0.2770(3) 0.4108(2) 0.0426(3) 0.0486(9) Uani d . 1 O
O12 0.3582(4) 0.2836(2) -0.0398(3) 0.0475(9) Uani d . 1 O
H12 0.3901 0.3269 -0.0745 0.071 Uiso calc R 1 H
O13 -0.0026(3) 0.3426(2) 0.3535(3) 0.0503(9) Uani d . 1 O
S8 0.60680(12) 1.07807(8) 0.16754(10) 0.0393(3) Uani d . 1 S
S20 0.14192(12) 0.31331(7) 0.19280(10) 0.0382(3) Uani d . 1 S

loop_
_atom_site_aniso_label
_atom_site_aniso_U_11
_atom_site_aniso_U_22
_atom_site_aniso_U_33
_atom_site_aniso_U_12
_atom_site_aniso_U_13
_atom_site_aniso_U_23
C1 0.035(2) 0.039(2) 0.034(2) 0.005(2) 0.016(2) 0.001(2)
C2 0.037(2) 0.036(2) 0.032(2) 0.0010(19) 0.014(2) -0.0016(19)
C3 0.029(2) 0.035(2) 0.030(2) 0.0011(18) 0.0105(19) -0.0001(19)
C4 0.043(3) 0.031(2) 0.037(3) 0.0037(19) 0.018(2) -0.0014(19)
C5 0.052(3) 0.029(2) 0.052(3) 0.001(2) 0.015(2) 0.000(2)
C6 0.052(3) 0.037(2) 0.056(3) -0.005(2) 0.027(3) 0.011(2)
C7 0.053(3) 0.043(3) 0.050(3) -0.001(2) 0.033(3) 0.009(2)
C11 0.035(2) 0.042(3) 0.031(2) 0.001(2) 0.012(2) 0.003(2)
C12 0.038(3) 0.039(2) 0.034(2) 0.002(2) 0.016(2) -0.005(2)
C13 0.029(2) 0.037(2) 0.026(2) -0.0011(18) 0.0081(19) 0.0007(18)
C14 0.040(3) 0.031(2) 0.046(3) 0.0012(19) 0.016(2) -0.005(2)
C15 0.054(3) 0.031(2) 0.049(3) -0.001(2) 0.011(2) 0.000(2)
C16 0.049(3) 0.042(3) 0.046(3) -0.011(2) 0.017(2) 0.008(2)
C17 0.045(3) 0.044(3) 0.040(3) -0.003(2) 0.025(2) 0.002(2)
N1 0.046(2) 0.0294(19) 0.042(2) 0.0046(16) 0.0237(19) 0.0026(17)
N11 0.043(2) 0.0314(19) 0.035(2) -0.0013(16) 0.0165(18) 0.0000(16)
O1 0.069(2) 0.0386(19) 0.057(2) -0.0084(16) 0.0357(19) -0.0073(16)
O2 0.063(2) 0.0405(17) 0.056(2) -0.0014(16) 0.0406(18) -0.0031(16)
O3 0.089(3) 0.0330(17) 0.075(3) -0.0089(17) 0.058(2) -0.0095(17)
O11 0.066(2) 0.0370(18) 0.051(2) 0.0020(16) 0.0319(18) 0.0016(15)
O12 0.067(2) 0.0402(17) 0.047(2) 0.0019(16) 0.0382(18) -0.0018(15)
O13 0.071(2) 0.0296(16) 0.065(2) 0.0002(15) 0.0466(19) -0.0051(15)
S8 0.0490(7) 0.0327(6) 0.0442(7) -0.0039(5) 0.0278(6) -0.0044(5)
S20 0.0504(7) 0.0292(6) 0.0421(7) -0.0002(5) 0.0257(6) -0.0012(5)

loop_
_atom_type_symbol
_atom_type_description
_atom_type_scat_dispersion_real
_atom_type_scat_dispersion_imag
_atom_type_scat_source
C C 0.0033 0.0016 'International Tables Vol C Tables 4.2.6.8 and 6.1.1.4'
H H 0 0 'International Tables Vol C Tables 4.2.6.8 and 6.1.1.4'
N N 0.0061 0.0033 'International Tables Vol C Tables 4.2.6.8 and 6.1.1.4'
O O 0.0106 0.006 'International Tables Vol C Tables 4.2.6.8 and 6.1.1.4'
S S 0.1246 0.1234 'International Tables Vol C Tables 4.2.6.8 and 6.1.1.4'

loop_
_geom_angle_atom_site_label_1
_geom_angle_atom_site_label_2
_geom_angle_atom_site_label_3
_geom_angle
_geom_angle_publ_flag
O1 C1 O2 125.0(4) ?
O1 C1 C2 123.2(4) ?
O2 C1 C2 111.8(4) ?
C1 C2 S8 106.7(3) ?
C1 C2 H2A 110.4 ?
S8 C2 H2A 110.4 ?
C1 C2 H2B 110.4 ?
S8 C2 H2B 110.4 ?
H2A C2 H2B 108.6 ?
N1 C3 C4 118.5(4) ?
N1 C3 S8 112.2(3) ?
C4 C3 S8 129.2(3) ?
C3 C4 C5 119.7(4) ?
C3 C4 H4 120.1 ?
C5 C4 H4 120.1 ?
C6 C5 C4 120.6(4) ?
C6 C5 H5 119.7 ?
C4 C5 H5 119.7 ?
C7 C6 C5 118.5(4) ?
C7 C6 H6 120.8 ?
C5 C6 H6 120.8 ?
N1 C7 C6 121.0(4) ?
N1 C7 H7 119.5 ?
C6 C7 H7 119.5 ?
O11 C11 O12 124.9(4) ?
O11 C11 C12 123.0(4) ?
O12 C11 C12 112.1(4) ?
C11 C12 S20 107.1(3) ?
C11 C12 H12A 110.3 ?
S20 C12 H12A 110.3 ?
C11 C12 H12B 110.3 ?
S20 C12 H12B 110.3 ?
H12A C12 H12B 108.6 ?
N11 C13 C14 118.6(4) ?
N11 C13 S20 112.3(3) ?
C14 C13 S20 129.1(3) ?
C15 C14 C13 119.3(4) ?
C15 C14 H14 120.4 ?
C13 C14 H14 120.4 ?
C14 C15 C16 121.2(4) ?
C14 C15 H15 119.4 ?
C16 C15 H15 119.4 ?
C17 C16 C15 118.9(4) ?
C17 C16 H16 120.6 ?
C15 C16 H16 120.6 ?
N11 C17 C16 120.1(4) ?
N11 C17 H17 119.9 ?
C16 C17 H17 119.9 ?
O3 N1 C7 122.0(3) yes
O3 N1 C3 116.4(3) yes
C7 N1 C3 121.7(4) yes
O13 N11 C17 121.4(3) yes
O13 N11 C13 116.7(3) yes
C17 N11 C13 121.9(3) yes
C1 O2 H2 109.5 ?
C11 O12 H12 109.5 ?
C3 S8 C2 101.01(19) yes
C13 S20 C12 100.62(19) yes

loop_
_geom_bond_atom_site_label_1
_geom_bond_atom_site_label_2
_geom_bond_distance
_geom_bond_publ_flag
C1 O1 1.205(5) ?
C1 O2 1.306(5) ?
C1 C2 1.508(6) ?
C2 S8 1.806(4) yes
C2 H2A 0.97 ?
C2 H2B 0.97 ?
C3 N1 1.359(5) yes
C3 C4 1.374(6) ?
C3 S8 1.739(4) yes
C4 C5 1.378(6) ?
C4 H4 0.93 ?
C5 C6 1.373(6) ?
C5 H5 0.93 ?
C6 C7 1.359(6) ?
C6 H6 0.93 ?
C7 N1 1.346(5) yes
C7 H7 0.93 ?
C11 O11 1.206(5) ?
C11 O12 1.299(5) ?
C11 C12 1.507(6) ?
C12 S20 1.802(4) yes
C12 H12A 0.97 ?
C12 H12B 0.97 ?
C13 N11 1.364(5) yes
C13 C14 1.383(5) ?
C13 S20 1.736(4) yes
C14 C15 1.360(6) ?
C14 H14 0.93 ?
C15 C16 1.372(6) ?
C15 H15 0.93 ?
C16 C17 1.366(6) ?
C16 H16 0.93 ?
C17 N11 1.340(5) yes
C17 H17 0.93 ?
N1 O3 1.324(4) yes
N11 O13 1.323(4) yes
O2 H2 0.82 ?
O12 H12 0.82 ?

loop_
_geom_hbond_atom_site_label_D
_geom_hbond_atom_site_label_H
_geom_hbond_atom_site_label_A
_geom_hbond_site_symmetry_A
_geom_hbond_distance_DH
_geom_hbond_distance_HA
_geom_hbond_distance_DA
_geom_hbond_angle_DHA
_geom_hbond_publ_flag
O2 H2 O13 4_675 0.82 1.76 2.568(5) 167 y
O12 H12 O3 4_575 0.82 1.74 2.541(5) 163 y
C4 H4 O12 3_665 0.93 2.51 3.325(6) 147 y
C14 H14 O2 3_665 0.93 2.55 3.344(6) 144 y
C6 H6 O1 2_645 0.93 2.51 3.420(6) 168 y
C5 H5 O3 2_645 0.93 2.45 3.250(5) 144 y
C7 H7 O11 4_576 0.93 2.41 3.286(6) 156 y
C15 H15 O13 2_545 0.93 2.51 3.347(5) 149 y
C16 H16 O11 2_545 0.93 2.57 3.477(6) 164 y
C17 H17 O1 4_476 0.93 2.40 3.279(6) 157 y

loop_
_cod_related_entry_id
_cod_related_entry_database
_cod_related_entry_code
1 ChemSpider 1554063
